data_4341075
loop_
_publ_author_name
'Malbrecht, Brian J.'
'Dube, Jonathan W.'
'Willans, Mathew J.'
'Ragogna, Paul J.'

_publ_section_title
;
 Addressing the chemical sorcery of &quot;GaI&quot;: benefits of
 solid-state analysis aiding in the synthesis of P\\rightarrow Ga
 coordination compounds.
;
_journal_issue 18
_journal_name_full 'Inorganic chemistry'
_journal_page_first 9644
_journal_page_last 9656
_journal_paper_doi 10.1021/ic501139w
_journal_volume 53
_journal_year 2014
_chemical_formula_moiety 'C38 H34 B1 K1 P2'
_chemical_formula_sum 'C38 H34 B K P2'
_chemical_formula_weight 602.53
_chemical_name_systematic
; 
 ? 
;
_space_group_IT_number 61
_symmetry_cell_setting orthorhombic
_symmetry_space_group_name_Hall '-P 2ac 2ab'
_symmetry_space_group_name_H-M 'P b c a'
_atom_sites_solution_hydrogens geom
_atom_sites_solution_primary direct
_atom_sites_solution_secondary difmap
_audit_creation_method SHELXL-97
_cell_angle_alpha 90.00
_cell_angle_beta 90.00
_cell_angle_gamma 90.00
_cell_formula_units_Z 8
_cell_length_a 16.5015(6)
_cell_length_b 17.2820(6)
_cell_length_c 22.4294(9)
_cell_measurement_reflns_used 9864
_cell_measurement_temperature 150(2)
_cell_measurement_theta_max 26.66
_cell_measurement_theta_min 2.20
_cell_volume 6396.4(4)
_computing_cell_refinement SAINT
_computing_data_collection 'APEX II'
_computing_data_reduction SAINT
_computing_molecular_graphics XP
_computing_publication_material cif_to_tables
_computing_structure_refinement 'SHELXL-97 (Sheldrick, 1997)'
_computing_structure_solution 'SHELXS-97 (Sheldrick, 1990)'
_diffrn_ambient_temperature 150(2)
_diffrn_measured_fraction_theta_full 0.970
_diffrn_measured_fraction_theta_max 0.970
_diffrn_measurement_device_type 'Bruker APEX II CCD'
_diffrn_measurement_method '\f and \w scans'
_diffrn_radiation_monochromator graphite
_diffrn_radiation_source 'fine-focus sealed tube'
_diffrn_radiation_type MoK\a
_diffrn_radiation_wavelength 0.71073
_diffrn_reflns_av_R_equivalents 0.0505
_diffrn_reflns_av_sigmaI/netI 0.0364
_diffrn_reflns_limit_h_max 21
_diffrn_reflns_limit_h_min -21
_diffrn_reflns_limit_k_max 23
_diffrn_reflns_limit_k_min -22
_diffrn_reflns_limit_l_max 23
_diffrn_reflns_limit_l_min -28
_diffrn_reflns_number 70059
_diffrn_reflns_theta_full 28.28
_diffrn_reflns_theta_max 28.28
_diffrn_reflns_theta_min 1.82
_diffrn_standards_number 0
_exptl_absorpt_coefficient_mu 0.292
_exptl_absorpt_correction_T_max 0.9686
_exptl_absorpt_correction_T_min 0.9553
_exptl_absorpt_correction_type multi-scan
_exptl_absorpt_process_details SADABS
_exptl_crystal_colour colourless
_exptl_crystal_density_diffrn 1.251
_exptl_crystal_density_method 'not measured'
_exptl_crystal_description prism
_exptl_crystal_F_000 2668
_exptl_crystal_size_max 0.158
_exptl_crystal_size_mid 0.124
_exptl_crystal_size_min 0.113
_refine_diff_density_max 3.728
_refine_diff_density_min -0.701
_refine_diff_density_rms 0.096
_refine_ls_extinction_method none
_refine_ls_goodness_of_fit_ref 1.056
_refine_ls_hydrogen_treatment constr
_refine_ls_matrix_type full
_refine_ls_number_parameters 379
_refine_ls_number_reflns 7691
_refine_ls_number_restraints 0
_refine_ls_restrained_S_all 1.056
_refine_ls_R_factor_all 0.1005
_refine_ls_R_factor_gt 0.0771
_refine_ls_shift/su_max 0.001
_refine_ls_shift/su_mean 0.000
_refine_ls_structure_factor_coef Fsqd
_refine_ls_weighting_details 'calc w=1/[\s^2^(Fo^2^)+(0.1145P)^2^+14.4713P] where P=(Fo^2^+2Fc^2^)/3'
_refine_ls_weighting_scheme calc
_refine_ls_wR_factor_gt 0.2110
_refine_ls_wR_factor_ref 0.2273
_reflns_number_gt 5872
_reflns_number_total 7691
_reflns_threshold_expression >2sigma(I)
_cod_data_source_file ic501139w_si_001.cif
_cod_data_source_block '[K][JCP]'
_cod_depositor_comments
;
The following automatic conversions were performed:

'_symmetry_cell_setting' value 'Orthorhombic' changed to
'orthorhombic' according to
/home/saulius/struct/COD-crude-data--automatic-downloads/rss-feeds/ACS/lib/dictionaries/cif_core.dic
dictionary named 'cif_core.dic' version 2.4.2 from 2011-04-26.

Automatic conversion script
Id: cif_fix_values 2281 2013-09-26 08:29:07Z andrius 

 Adding full bibliography for 4341072--4341075.cif.
;
_cod_original_sg_symbol_H-M Pbca
_cod_original_formula_sum 'C38 H34 B1 K1 P2'
_cod_database_code 4341075

loop_
_symmetry_equiv_pos_as_xyz
'x, y, z'
'x+1/2, -y+1/2, -z'
'-x, y+1/2, -z+1/2'
'-x+1/2, -y, z+1/2'
'-x, -y, -z'
'-x-1/2, y-1/2, z'
'x, -y-1/2, z-1/2'
'x-1/2, y, -z-1/2'

loop_
_atom_site_label
_atom_site_type_symbol
_atom_site_fract_x
_atom_site_fract_y
_atom_site_fract_z
_atom_site_U_iso_or_equiv
_atom_site_adp_type
_atom_site_occupancy
_atom_site_symmetry_multiplicity
_atom_site_calc_flag
_atom_site_refinement_flags
P1 P 0.22164(5) -0.11104(5) 0.31966(4) 0.0275(2) Uani 1 1 d .
C1 C 0.2824(2) -0.18289(18) 0.27920(14) 0.0235(6) Uani 1 1 d .
K1 K 0.31422(6) 0.27814(5) 0.44023(4) 0.0402(2) Uani 1 1 d .
P2 P 0.15805(5) 0.15447(5) 0.41695(4) 0.0238(2) Uani 1 1 d .
C2 C 0.2460(2) -0.2529(2) 0.26498(16) 0.0329(8) Uani 1 1 d .
H2 H 0.1912 -0.2616 0.2759 0.039 Uiso 1 1 calc R
B2 B 0.2665(2) 0.0161(2) 0.40276(15) 0.0205(7) Uani 1 1 d .
C3 C 0.2886(3) -0.3105(2) 0.23496(19) 0.0421(9) Uani 1 1 d .
H3 H 0.2624 -0.3577 0.2250 0.051 Uiso 1 1 calc R
C4 C 0.3688(3) -0.2992(2) 0.21970(18) 0.0391(9) Uani 1 1 d .
H4 H 0.3980 -0.3382 0.1991 0.047 Uiso 1 1 calc R
C5 C 0.4059(2) -0.2306(2) 0.23470(17) 0.0375(9) Uani 1 1 d .
H5 H 0.4613 -0.2227 0.2248 0.045 Uiso 1 1 calc R
C6 C 0.3634(2) -0.1728(2) 0.26417(16) 0.0314(8) Uani 1 1 d .
H6 H 0.3900 -0.1258 0.2742 0.038 Uiso 1 1 calc R
C7 C 0.1681(2) -0.0639(2) 0.25782(17) 0.0308(8) Uani 1 1 d .
C8 C 0.2067(2) -0.0396(2) 0.20628(18) 0.0364(8) Uani 1 1 d .
H8 H 0.2638 -0.0457 0.2031 0.044 Uiso 1 1 calc R
C9 C 0.1650(3) -0.0068(2) 0.1593(2) 0.0463(10) Uani 1 1 d .
H9 H 0.1931 0.0083 0.1243 0.056 Uiso 1 1 calc R
C10 C 0.0822(3) 0.0040(2) 0.1633(2) 0.0518(12) Uani 1 1 d .
H10 H 0.0531 0.0270 0.1313 0.062 Uiso 1 1 calc R
C11 C 0.0424(3) -0.0189(3) 0.2140(2) 0.0524(12) Uani 1 1 d .
H11 H -0.0144 -0.0112 0.2171 0.063 Uiso 1 1 calc R
C12 C 0.0845(2) -0.0532(2) 0.2612(2) 0.0424(10) Uani 1 1 d .
H12 H 0.0559 -0.0694 0.2958 0.051 Uiso 1 1 calc R
C13 C 0.25692(19) -0.03985(17) 0.46165(14) 0.0216(6) Uani 1 1 d .
C14 C 0.3221(2) -0.0850(2) 0.48152(16) 0.0285(7) Uani 1 1 d .
H14 H 0.3724 -0.0804 0.4612 0.034 Uiso 1 1 calc R
C15 C 0.3173(2) -0.1360(2) 0.52924(18) 0.0337(8) Uani 1 1 d .
H15 H 0.3632 -0.1659 0.5403 0.040 Uiso 1 1 calc R
C16 C 0.2451(2) -0.1434(2) 0.56092(16) 0.0333(8) Uani 1 1 d .
H16 H 0.2411 -0.1781 0.5937 0.040 Uiso 1 1 calc R
C17 C 0.1792(2) -0.0990(2) 0.54351(16) 0.0308(7) Uani 1 1 d .
H17 H 0.1295 -0.1027 0.5648 0.037 Uiso 1 1 calc R
C18 C 0.18523(19) -0.04895(19) 0.49506(14) 0.0242(6) Uani 1 1 d .
H18 H 0.1389 -0.0196 0.4840 0.029 Uiso 1 1 calc R
C19 C 0.18063(18) 0.06106(17) 0.38338(13) 0.0201(6) Uani 1 1 d .
H19A H 0.1350 0.0258 0.3926 0.024 Uiso 1 1 calc R
H19B H 0.1814 0.0681 0.3396 0.024 Uiso 1 1 calc R
C20 C 0.12453(19) 0.13458(18) 0.49376(14) 0.0222(6) Uani 1 1 d .
C21 C 0.0479(2) 0.1072(2) 0.50835(15) 0.0298(7) Uani 1 1 d .
H21 H 0.0091 0.0985 0.4778 0.036 Uiso 1 1 calc R
C22 C 0.0274(2) 0.0924(2) 0.56777(17) 0.0378(9) Uani 1 1 d .
H22 H -0.0250 0.0734 0.5773 0.045 Uiso 1 1 calc R
C23 C 0.0829(3) 0.1054(3) 0.61245(17) 0.0407(9) Uani 1 1 d .
H23 H 0.0691 0.0943 0.6527 0.049 Uiso 1 1 calc R
C24 C 0.1588(2) 0.1347(3) 0.59892(17) 0.0390(9) Uani 1 1 d .
H24 H 0.1966 0.1451 0.6298 0.047 Uiso 1 1 calc R
C25 C 0.1793(2) 0.1487(2) 0.53959(16) 0.0300(7) Uani 1 1 d .
H25 H 0.2316 0.1682 0.5303 0.036 Uiso 1 1 calc R
C26 C 0.0617(2) 0.1853(2) 0.38365(15) 0.0276(7) Uani 1 1 d .
C27 C 0.0374(3) 0.2613(2) 0.39578(18) 0.0401(9) Uani 1 1 d .
H27 H 0.0709 0.2935 0.4197 0.048 Uiso 1 1 calc R
C28 C -0.0348(3) 0.2904(3) 0.3734(2) 0.0527(12) Uani 1 1 d .
H28 H -0.0508 0.3419 0.3825 0.063 Uiso 1 1 calc R
C29 C -0.0828(3) 0.2448(3) 0.33821(19) 0.0497(11) Uani 1 1 d .
H29 H -0.1323 0.2648 0.3230 0.060 Uiso 1 1 calc R
C30 C -0.0601(3) 0.1704(3) 0.32472(18) 0.0452(10) Uani 1 1 d .
H30 H -0.0935 0.1391 0.3001 0.054 Uiso 1 1 calc R
C31 C 0.0133(2) 0.1405(2) 0.34769(17) 0.0355(8) Uani 1 1 d .
H31 H 0.0293 0.0892 0.3382 0.043 Uiso 1 1 calc R
C32 C 0.34065(19) 0.07866(19) 0.41009(15) 0.0236(6) Uani 1 1 d .
C33 C 0.3669(2) 0.1214(2) 0.36076(16) 0.0286(7) Uani 1 1 d .
H33 H 0.3397 0.1144 0.3239 0.034 Uiso 1 1 calc R
C34 C 0.4312(2) 0.1739(2) 0.36307(19) 0.0361(8) Uani 1 1 d .
H34 H 0.4467 0.2014 0.3282 0.043 Uiso 1 1 calc R
C35 C 0.4720(2) 0.1859(2) 0.4154(2) 0.0429(10) Uani 1 1 d .
H35 H 0.5164 0.2208 0.4171 0.052 Uiso 1 1 calc R
C36 C 0.4477(2) 0.1466(2) 0.4656(2) 0.0423(9) Uani 1 1 d .
H36 H 0.4751 0.1552 0.5022 0.051 Uiso 1 1 calc R
C37 C 0.3830(2) 0.0940(2) 0.46340(17) 0.0320(8) Uani 1 1 d .
H37 H 0.3673 0.0679 0.4989 0.038 Uiso 1 1 calc R
C100 C 0.29472(19) -0.04090(19) 0.34616(14) 0.0249(7) Uani 1 1 d .
H10A H 0.3441 -0.0692 0.3585 0.030 Uiso 1 1 calc R
H10B H 0.3099 -0.0073 0.3122 0.030 Uiso 1 1 calc R

loop_
_atom_site_aniso_label
_atom_site_aniso_U_11
_atom_site_aniso_U_22
_atom_site_aniso_U_33
_atom_site_aniso_U_23
_atom_site_aniso_U_13
_atom_site_aniso_U_12
P1 0.0229(4) 0.0282(4) 0.0312(5) -0.0109(3) 0.0049(3) -0.0031(3)
C1 0.0296(17) 0.0231(15) 0.0180(14) 0.0003(11) 0.0006(12) 0.0010(13)
K1 0.0492(5) 0.0301(4) 0.0413(5) 0.0005(3) 0.0124(4) 0.0068(4)
P2 0.0258(4) 0.0234(4) 0.0221(4) -0.0013(3) -0.0006(3) 0.0035(3)
C2 0.0358(19) 0.0265(16) 0.036(2) -0.0034(14) 0.0002(15) -0.0018(15)
B2 0.0185(16) 0.0230(16) 0.0199(16) -0.0032(12) 0.0013(12) -0.0008(13)
C3 0.054(3) 0.0247(17) 0.048(2) -0.0099(16) -0.0043(19) 0.0006(17)
C4 0.048(2) 0.0326(19) 0.036(2) -0.0095(15) -0.0024(17) 0.0142(17)
C5 0.036(2) 0.040(2) 0.036(2) -0.0051(16) 0.0075(16) 0.0092(16)
C6 0.0314(18) 0.0274(17) 0.0353(19) -0.0064(14) 0.0059(15) 0.0007(14)
C7 0.0255(17) 0.0250(16) 0.042(2) -0.0119(14) -0.0034(14) -0.0005(13)
C8 0.035(2) 0.0355(19) 0.039(2) -0.0042(16) 0.0009(16) 0.0032(16)
C9 0.058(3) 0.034(2) 0.047(2) 0.0007(17) -0.008(2) 0.0028(19)
C10 0.057(3) 0.0293(19) 0.069(3) -0.005(2) -0.031(2) 0.0059(19)
C11 0.034(2) 0.042(2) 0.081(3) -0.010(2) -0.022(2) 0.0048(18)
C12 0.0229(18) 0.045(2) 0.060(3) -0.0135(19) -0.0025(17) -0.0022(16)
C13 0.0213(15) 0.0202(14) 0.0232(15) -0.0040(11) 0.0000(12) -0.0019(12)
C14 0.0206(16) 0.0285(16) 0.0364(19) 0.0002(14) 0.0005(13) 0.0006(13)
C15 0.0258(17) 0.0341(19) 0.041(2) 0.0051(15) -0.0086(15) 0.0038(15)
C16 0.0373(19) 0.0311(18) 0.0315(18) 0.0069(14) -0.0050(15) -0.0018(16)
C17 0.0273(17) 0.0358(19) 0.0293(18) 0.0012(14) 0.0025(14) -0.0007(14)
C18 0.0209(15) 0.0253(15) 0.0263(16) -0.0013(12) 0.0001(12) 0.0004(13)
C19 0.0202(14) 0.0200(14) 0.0201(14) -0.0028(11) 0.0010(11) -0.0012(11)
C20 0.0238(15) 0.0219(14) 0.0210(15) -0.0017(11) 0.0004(12) 0.0040(12)
C21 0.0234(16) 0.0382(18) 0.0277(17) -0.0047(14) -0.0006(13) 0.0016(14)
C22 0.0296(19) 0.049(2) 0.035(2) -0.0032(17) 0.0089(15) -0.0051(17)
C23 0.044(2) 0.053(2) 0.0257(18) 0.0016(16) 0.0035(16) -0.0067(19)
C24 0.040(2) 0.052(2) 0.0250(18) 0.0045(16) -0.0075(15) -0.0084(18)
C25 0.0314(18) 0.0318(17) 0.0268(17) 0.0026(13) -0.0034(14) -0.0050(15)
C26 0.0286(17) 0.0320(17) 0.0221(16) 0.0050(13) 0.0001(13) 0.0050(14)
C27 0.045(2) 0.038(2) 0.037(2) 0.0008(16) -0.0054(17) 0.0129(18)
C28 0.057(3) 0.054(3) 0.047(3) 0.006(2) -0.005(2) 0.030(2)
C29 0.039(2) 0.070(3) 0.040(2) 0.015(2) -0.0015(18) 0.024(2)
C30 0.031(2) 0.068(3) 0.037(2) 0.0071(19) -0.0108(16) 0.0014(19)
C31 0.0335(19) 0.042(2) 0.0313(19) 0.0042(15) -0.0035(15) 0.0039(16)
C32 0.0174(14) 0.0250(15) 0.0286(17) -0.0047(12) 0.0022(12) 0.0003(12)
C33 0.0246(16) 0.0306(17) 0.0306(17) -0.0017(14) 0.0042(13) -0.0031(14)
C34 0.0249(18) 0.0331(19) 0.050(2) 0.0025(16) 0.0082(16) -0.0042(15)
C35 0.0246(18) 0.0332(19) 0.071(3) -0.0008(19) -0.0017(18) -0.0073(16)
C36 0.0307(19) 0.047(2) 0.049(2) -0.0045(19) -0.0152(17) -0.0068(17)
C37 0.0284(18) 0.0343(18) 0.0334(18) -0.0027(14) -0.0045(14) -0.0044(15)
C100 0.0209(15) 0.0293(16) 0.0246(16) -0.0070(13) 0.0037(12) -0.0013(13)

loop_
_atom_type_symbol
_atom_type_description
_atom_type_scat_dispersion_real
_atom_type_scat_dispersion_imag
_atom_type_scat_source
C C 0.0033 0.0016 'International Tables Vol C Tables 4.2.6.8 and 6.1.1.4'
H H 0.0000 0.0000 'International Tables Vol C Tables 4.2.6.8 and 6.1.1.4'
B B 0.0013 0.0007 'International Tables Vol C Tables 4.2.6.8 and 6.1.1.4'
P P 0.1023 0.0942 'International Tables Vol C Tables 4.2.6.8 and 6.1.1.4'
O O 0.0106 0.0060 'International Tables Vol C Tables 4.2.6.8 and 6.1.1.4'
K K 0.2009 0.2494 'International Tables Vol C Tables 4.2.6.8 and 6.1.1.4'

loop_
_geom_angle_atom_site_label_1
_geom_angle_atom_site_label_2
_geom_angle_atom_site_label_3
_geom_angle
_geom_angle_site_symmetry_1
_geom_angle_site_symmetry_3
C100 P1 C7 105.76(16) . .
C100 P1 C1 104.58(15) . .
C7 P1 C1 100.91(15) . .
C100 P1 K1 103.55(11) . 6_655
C7 P1 K1 140.83(12) . 6_655
C1 P1 K1 96.21(10) . 6_655
C2 C1 C6 118.0(3) . .
C2 C1 P1 117.9(3) . .
C6 C1 P1 124.1(3) . .
C35 K1 C17 116.73(11) . 6_665
C35 K1 C34 25.25(11) . .
C17 K1 C34 140.16(10) 6_665 .
C35 K1 C16 129.01(12) . 6_665
C17 K1 C16 25.35(10) 6_665 6_665
C34 K1 C16 153.84(11) . 6_665
C35 K1 C36 25.02(11) . .
C17 K1 C36 108.87(10) 6_665 .
C34 K1 C36 43.51(11) . .
C16 K1 C36 111.19(11) 6_665 .
C35 K1 C18 122.75(10) . 6_665
C17 K1 C18 25.18(9) 6_665 6_665
C34 K1 C18 137.26(9) . 6_665
C16 K1 C18 44.21(9) 6_665 6_665
C36 K1 C18 125.76(10) . 6_665
C35 K1 C15 152.98(12) . 6_665
C17 K1 C15 43.43(9) 6_665 6_665
C34 K1 C15 171.90(10) . 6_665
C16 K1 C15 24.72(10) 6_665 6_665
C36 K1 C15 131.37(11) . 6_665
C18 K1 C15 49.92(9) 6_665 6_665
C35 K1 C33 43.36(10) . .
C17 K1 C33 157.98(10) 6_665 .
C34 K1 C33 24.52(9) . .
C16 K1 C33 151.07(9) 6_665 .
C36 K1 C33 49.16(10) . .
C18 K1 C33 161.33(9) 6_665 .
C15 K1 C33 148.66(9) 6_665 .
C35 K1 P1 107.20(9) . 6_665
C17 K1 P1 102.34(7) 6_665 6_665
C34 K1 P1 89.52(8) . 6_665
C16 K1 P1 112.77(7) 6_665 6_665
C36 K1 P1 131.65(9) . 6_665
C18 K1 P1 77.30(6) 6_665 6_665
C15 K1 P1 96.59(7) 6_665 6_665
C33 K1 P1 94.47(7) . 6_665
C35 K1 P2 106.64(8) . .
C17 K1 P2 124.47(7) 6_665 .
C34 K1 P2 91.20(7) . .
C16 K1 P2 99.54(7) 6_665 .
C36 K1 P2 95.87(7) . .
C18 K1 P2 130.10(7) 6_665 .
C15 K1 P2 82.92(7) 6_665 .
C33 K1 P2 66.82(6) . .
P1 K1 P2 95.82(3) 6_665 .
C35 K1 C13 142.40(9) . 6_665
C17 K1 C13 44.05(8) 6_665 6_665
C34 K1 C13 144.92(9) . 6_665
C16 K1 C13 51.53(8) 6_665 6_665
C36 K1 C13 150.18(9) . 6_665
C18 K1 C13 24.41(8) 6_665 6_665
C15 K1 C13 43.12(8) 6_665 6_665
C33 K1 C13 155.94(9) . 6_665
P1 K1 C13 61.66(6) 6_665 6_665
P2 K1 C13 110.10(6) . 6_665
C35 K1 C14 164.43(10) . 6_665
C17 K1 C14 49.55(9) 6_665 6_665
C34 K1 C14 162.32(10) . 6_665
C16 K1 C14 42.85(9) 6_665 6_665
C36 K1 C14 153.98(10) . 6_665
C18 K1 C14 41.70(8) 6_665 6_665
C15 K1 C14 23.91(9) 6_665 6_665
C33 K1 C14 151.54(9) . 6_665
P1 K1 C14 72.91(6) 6_665 6_665
P2 K1 C14 88.72(6) . 6_665
C13 K1 C14 23.84(8) 6_665 6_665
C19 P2 C26 105.45(15) . .
C19 P2 C20 106.44(14) . .
C26 P2 C20 100.06(15) . .
C19 P2 K1 117.88(10) . .
C26 P2 K1 122.57(12) . .
C20 P2 K1 101.65(11) . .
C1 C2 C3 121.1(4) . .
C1 C2 H2 119.4 . .
C3 C2 H2 119.4 . .
C32 B2 C13 112.2(3) . .
C32 B2 C19 110.6(3) . .
C13 B2 C19 113.6(2) . .
C32 B2 C100 104.8(2) . .
C13 B2 C100 106.8(3) . .
C19 B2 C100 108.2(2) . .
C4 C3 C2 120.1(4) . .
C4 C3 H3 120.0 . .
C2 C3 H3 120.0 . .
C5 C4 C3 119.2(3) . .
C5 C4 H4 120.4 . .
C3 C4 H4 120.4 . .
C4 C5 C6 120.8(4) . .
C4 C5 H5 119.6 . .
C6 C5 H5 119.6 . .
C5 C6 C1 120.7(3) . .
C5 C6 H6 119.6 . .
C1 C6 H6 119.6 . .
C8 C7 C12 117.4(4) . .
C8 C7 P1 123.0(3) . .
C12 C7 P1 119.6(3) . .
C9 C8 C7 122.1(4) . .
C9 C8 H8 118.9 . .
C7 C8 H8 118.9 . .
C8 C9 C10 120.0(5) . .
C8 C9 H9 120.0 . .
C10 C9 H9 120.0 . .
C11 C10 C9 119.2(4) . .
C11 C10 H10 120.4 . .
C9 C10 H10 120.4 . .
C10 C11 C12 120.9(4) . .
C10 C11 H11 119.6 . .
C12 C11 H11 119.6 . .
C7 C12 C11 120.4(4) . .
C7 C12 H12 119.8 . .
C11 C12 H12 119.8 . .
C14 C13 C18 114.4(3) . .
C14 C13 B2 120.6(3) . .
C18 C13 B2 125.0(3) . .
C14 C13 K1 78.14(19) . 6_655
C18 C13 K1 71.41(18) . 6_655
B2 C13 K1 117.69(18) . 6_655
C15 C14 C13 123.7(3) . .
C15 C14 K1 74.3(2) . 6_655
C13 C14 K1 78.02(19) . 6_655
C15 C14 H14 118.2 . .
C13 C14 H14 118.2 . .
K1 C14 H14 120.4 6_655 .
C14 C15 C16 120.0(3) . .
C14 C15 K1 81.8(2) . 6_655
C16 C15 K1 72.9(2) . 6_655
C14 C15 H15 120.0 . .
C16 C15 H15 120.0 . .
K1 C15 H15 116.0 6_655 .
C17 C16 C15 118.4(3) . .
C17 C16 K1 75.8(2) . 6_655
C15 C16 K1 82.4(2) . 6_655
C17 C16 H16 120.8 . .
C15 C16 H16 120.8 . .
K1 C16 H16 111.6 6_655 .
C16 C17 C18 120.4(3) . .
C16 C17 K1 78.8(2) . 6_655
C18 C17 K1 80.9(2) . 6_655
C16 C17 H17 119.8 . .
C18 C17 H17 119.8 . .
K1 C17 H17 110.8 6_655 .
C17 C18 C13 123.0(3) . .
C17 C18 K1 73.9(2) . 6_655
C13 C18 K1 84.17(18) . 6_655
C17 C18 H18 118.5 . .
C13 C18 H18 118.5 . .
K1 C18 H18 113.4 6_655 .
B2 C19 P2 118.5(2) . .
B2 C19 H19A 107.7 . .
P2 C19 H19A 107.7 . .
B2 C19 H19B 107.7 . .
P2 C19 H19B 107.7 . .
H19A C19 H19B 107.1 . .
C21 C20 C25 118.5(3) . .
C21 C20 P2 123.9(3) . .
C25 C20 P2 117.6(3) . .
C20 C21 C22 120.4(3) . .
C20 C21 H21 119.8 . .
C22 C21 H21 119.8 . .
C23 C22 C21 120.3(4) . .
C23 C22 H22 119.9 . .
C21 C22 H22 119.9 . .
C22 C23 C24 120.1(4) . .
C22 C23 H23 119.9 . .
C24 C23 H23 119.9 . .
C23 C24 C25 119.5(4) . .
C23 C24 H24 120.3 . .
C25 C24 H24 120.3 . .
C20 C25 C24 121.2(3) . .
C20 C25 H25 119.4 . .
C24 C25 H25 119.4 . .
C31 C26 C27 118.4(3) . .
C31 C26 P2 125.4(3) . .
C27 C26 P2 116.2(3) . .
C28 C27 C26 121.0(4) . .
C28 C27 H27 119.5 . .
C26 C27 H27 119.5 . .
C29 C28 C27 119.8(4) . .
C29 C28 H28 120.1 . .
C27 C28 H28 120.1 . .
C28 C29 C30 120.6(4) . .
C28 C29 H29 119.7 . .
C30 C29 H29 119.7 . .
C29 C30 C31 119.7(4) . .
C29 C30 H30 120.2 . .
C31 C30 H30 120.2 . .
C26 C31 C30 120.4(4) . .
C26 C31 H31 119.8 . .
C30 C31 H31 119.8 . .
C33 C32 C37 114.7(3) . .
C33 C32 B2 120.0(3) . .
C37 C32 B2 125.3(3) . .
C34 C33 C32 123.3(3) . .
C34 C33 K1 69.7(2) . .
C32 C33 K1 85.8(2) . .
C34 C33 H33 118.3 . .
C32 C33 H33 118.3 . .
K1 C33 H33 116.3 . .
C35 C34 C33 120.2(4) . .
C35 C34 K1 75.2(2) . .
C33 C34 K1 85.8(2) . .
C35 C34 H34 119.9 . .
C33 C34 H34 119.9 . .
K1 C34 H34 109.3 . .
C34 C35 C36 119.0(3) . .
C34 C35 K1 79.6(2) . .
C36 C35 K1 82.1(3) . .
C34 C35 H35 120.5 . .
C36 C35 H35 120.5 . .
K1 C35 H35 108.3 . .
C35 C36 C37 120.9(4) . .
C35 C36 K1 72.9(2) . .
C37 C36 K1 86.0(2) . .
C35 C36 H36 119.5 . .
C37 C36 H36 119.5 . .
K1 C36 H36 111.6 . .
C36 C37 C32 121.9(4) . .
C36 C37 K1 69.8(2) . .
C32 C37 K1 83.2(2) . .
C36 C37 H37 119.1 . .
C32 C37 H37 119.1 . .
K1 C37 H37 118.5 . .
B2 C100 P1 117.2(2) . .
B2 C100 H10A 108.0 . .
P1 C100 H10A 108.0 . .
B2 C100 H10B 108.0 . .
P1 C100 H10B 108.0 . .
H10A C100 H10B 107.2 . .

loop_
_geom_bond_atom_site_label_1
_geom_bond_atom_site_label_2
_geom_bond_distance
_geom_bond_site_symmetry_2
P1 C100 1.810(3) .
P1 C7 1.835(4) .
P1 C1 1.836(3) .
P1 K1 3.3663(13) 6_655
C1 C2 1.387(5) .
C1 C6 1.391(5) .
K1 C35 3.104(4) .
K1 C17 3.145(4) 6_665
K1 C34 3.157(4) .
K1 C16 3.182(4) 6_665
K1 C36 3.216(4) .
K1 C18 3.231(3) 6_665
K1 C15 3.300(4) 6_665
K1 C33 3.357(4) .
K1 P1 3.3663(13) 6_665
K1 P2 3.3885(13) .
K1 C13 3.392(3) 6_665
K1 C14 3.393(4) 6_665
P2 C19 1.820(3) .
P2 C26 1.835(3) .
P2 C20 1.842(3) .
C2 C3 1.393(5) .
C2 H2 0.9500 .
B2 C32 1.642(5) .
B2 C13 1.645(5) .
B2 C19 1.673(5) .
B2 C100 1.673(4) .
C3 C4 1.381(6) .
C3 H3 0.9500 .
C4 C5 1.375(6) .
C4 H4 0.9500 .
C5 C6 1.388(5) .
C5 H5 0.9500 .
C6 H6 0.9500 .
C7 C8 1.385(6) .
C7 C12 1.394(5) .
C8 C9 1.379(6) .
C8 H8 0.9500 .
C9 C10 1.382(7) .
C9 H9 0.9500 .
C10 C11 1.370(8) .
C10 H10 0.9500 .
C11 C12 1.399(6) .
C11 H11 0.9500 .
C12 H12 0.9500 .
C13 C14 1.401(5) .
C13 C18 1.409(4) .
C13 K1 3.392(3) 6_655
C14 C15 1.389(5) .
C14 K1 3.393(4) 6_655
C14 H14 0.9500 .
C15 C16 1.392(5) .
C15 K1 3.300(4) 6_655
C15 H15 0.9500 .
C16 C17 1.389(5) .
C16 K1 3.182(4) 6_655
C16 H16 0.9500 .
C17 C18 1.392(5) .
C17 K1 3.145(4) 6_655
C17 H17 0.9500 .
C18 K1 3.231(3) 6_655
C18 H18 0.9500 .
C19 H19A 0.9900 .
C19 H19B 0.9900 .
C20 C21 1.390(5) .
C20 C25 1.390(5) .
C21 C22 1.398(5) .
C21 H21 0.9500 .
C22 C23 1.376(6) .
C22 H22 0.9500 .
C23 C24 1.384(6) .
C23 H23 0.9500 .
C24 C25 1.394(5) .
C24 H24 0.9500 .
C25 H25 0.9500 .
C26 C31 1.373(5) .
C26 C27 1.401(5) .
C27 C28 1.387(6) .
C27 H27 0.9500 .
C28 C29 1.368(7) .
C28 H28 0.9500 .
C29 C30 1.373(7) .
C29 H29 0.9500 .
C30 C31 1.414(5) .
C30 H30 0.9500 .
C31 H31 0.9500 .
C32 C33 1.400(5) .
C32 C37 1.410(5) .
C33 C34 1.397(5) .
C33 H33 0.9500 .
C34 C35 1.369(6) .
C34 H34 0.9500 .
C35 C36 1.374(6) .
C35 H35 0.9500 .
C36 C37 1.404(5) .
C36 H36 0.9500 .
C37 H37 0.9500 .
C100 H10A 0.9900 .
C100 H10B 0.9900 .
